data_7008516
loop_
_publ_author_name
'Lau, Jasmine Po-Kwan'
'Wong, Wing-Tak'

_publ_section_title
;
 Synthesis and structural characterization of a series of high-hydride
 content osmium-rhodium carbonyl complexes by the hydrogenation of
 arene-coordinated clusters.
;
_journal_issue 15
_journal_name_full 'Dalton transactions (Cambridge, England : 2003)'
_journal_page_first 2579
_journal_page_last 2587
_journal_paper_doi 10.1039/b503833b
_journal_year 2005
_chemical_formula_moiety '2(C18 H8 Cl O18 Os5 Rh3), C H2 Cl2 '
_chemical_formula_sum 'C37 H18 Cl4 O36 Os10 Rh6'
_chemical_formula_weight 3699.77
_space_group_IT_number 14
_symmetry_cell_setting monoclinic
_symmetry_Int_Tables_number 14
_symmetry_space_group_name_Hall '-P 2ybc'
_symmetry_space_group_name_H-M 'P 1 21/c 1'
_audit_creation_date 2005-02-03
_audit_creation_method 'by CrystalStructure v3.5.1'
_cell_angle_alpha 90.00
_cell_angle_beta 91.15(1)
_cell_angle_gamma 90.00
_cell_formula_units_Z 4
_cell_length_a 8.522(2)
_cell_length_b 21.992(5)
_cell_length_c 37.291(10)
_cell_measurement_reflns_used 44169
_cell_measurement_temperature 298.1
_cell_measurement_theta_max 27.6
_cell_measurement_theta_min 0.9
_cell_volume 6988(3)
_computing_cell_refinement 'SAINT (Bruker, 1999)'
_computing_data_collection 'SMART (Bruker, 1998)'
_computing_data_reduction 'SAINT & CrystalStructure (Rigaku/MSC and Rigaku Corporation, 2003)'
_computing_molecular_graphics 'ORTEP-3 (Farrugia, 1997)'
_computing_publication_material 'CrystalStructure Ver. 3.5.1'
_computing_structure_refinement 'CRYSTALS (Watkin et al., 1996)'
_computing_structure_solution 'SHELXS86 (Sheldrick, 1990)'
_diffrn_measured_fraction_theta_full 0.9797
_diffrn_measured_fraction_theta_max 0.9797
_diffrn_measurement_device_type CCD
_diffrn_measurement_method \w
_diffrn_radiation_type 'Mo K\a'
_diffrn_radiation_wavelength 0.7107
_diffrn_reflns_av_R_equivalents 0.146
_diffrn_reflns_limit_h_max 11
_diffrn_reflns_limit_h_min -11
_diffrn_reflns_limit_k_max 28
_diffrn_reflns_limit_k_min -20
_diffrn_reflns_limit_l_max 48
_diffrn_reflns_limit_l_min -42
_diffrn_reflns_number 88340
_diffrn_reflns_theta_full 27.56
_diffrn_reflns_theta_max 27.56
_exptl_absorpt_coefficient_mu 19.693
_exptl_absorpt_correction_T_max 1.000
_exptl_absorpt_correction_T_min 0.878
_exptl_absorpt_correction_type multi-scan
_exptl_absorpt_process_details 'SADABS (Sheldrick, 1997)'
_exptl_crystal_colour red
_exptl_crystal_density_diffrn 3.517
_exptl_crystal_density_method 'not measured'
_exptl_crystal_description block
_exptl_crystal_F_000 6504.00
_exptl_crystal_size_max 0.28
_exptl_crystal_size_mid 0.22
_exptl_crystal_size_min 0.20
_refine_diff_density_max 2.86
_refine_diff_density_min -2.31
_refine_ls_extinction_method none
_refine_ls_goodness_of_fit_ref 1.125
_refine_ls_hydrogen_treatment noref
_refine_ls_number_parameters 463
_refine_ls_number_reflns 5482
_refine_ls_R_factor_gt 0.0580
_refine_ls_shift/su_max 0.0010
_refine_ls_structure_factor_coef F
_refine_ls_weighting_details 'w = 1/[0.0002Fo^2^ + 1.0000\s(Fo^2^) + 0.002]'
_refine_ls_weighting_scheme calc
_refine_ls_wR_factor_ref 0.0630
_reflns_number_gt 5410
_reflns_number_total 16243
_reflns_threshold_expression F^2^>2.0\s(F^2^)
_cod_data_source_file b503833b.txt
_cod_data_source_block '_wt0914w'
_cod_original_cell_volume 6987.5(30)
_cod_original_sg_symbol_H-M 'P 21/c'
_cod_original_formula_sum 'C37 H18 Cl4 O36 Os10 Rh6 '
_cod_database_code 7008516

loop_
_symmetry_equiv_pos_as_xyz
x,y,z
-x,-y,-z
-x,y+1/2,-z+1/2
x,-y+1/2,z+1/2

loop_
_atom_site_label
_atom_site_type_symbol
_atom_site_fract_x
_atom_site_fract_y
_atom_site_fract_z
_atom_site_U_iso_or_equiv
_atom_site_adp_type
_atom_site_occupancy
_atom_site_symmetry_multiplicity
_atom_site_calc_flag
_atom_site_refinement_flags
_atom_site_disorder_assembly
_atom_site_disorder_group
Os(1) Os 0.6057(2) 0.63490(8) -0.03433(5) 0.0349(6) Uani 1.00 1 d . . .
Os(2) Os 0.3680(2) 0.66114(8) 0.01735(5) 0.0379(6) Uani 1.00 1 d . . .
Os(3) Os 0.7497(2) 0.82747(8) 0.05698(5) 0.0391(6) Uani 1.00 1 d . . .
Os(4) Os 0.3531(2) 0.87605(8) -0.04071(5) 0.0401(6) Uani 1.00 1 d . . .
Os(5) Os 0.5820(2) 0.82892(8) -0.08818(5) 0.0423(6) Uani 1.00 1 d . . .
Os(6) Os 0.9962(2) 0.40610(9) -0.18408(6) 0.0458(6) Uani 1.00 1 d . . .
Os(7) Os 1.2332(2) 0.49410(9) -0.16635(6) 0.0455(7) Uani 1.00 1 d . . .
Os(8) Os 0.8440(2) 0.64792(9) -0.21058(6) 0.0534(7) Uani 1.00 1 d . . .
Os(9) Os 1.1972(2) 0.55264(9) -0.30137(5) 0.0456(6) Uani 1.00 1 d . . .
Os(10) Os 0.9589(2) 0.45951(9) -0.30650(5) 0.0459(6) Uani 1.00 1 d . . .
Rh(1) Rh 0.4318(4) 0.7457(2) -0.04366(10) 0.0355(11) Uani 1.00 1 d . . .
Rh(2) Rh 0.6513(4) 0.7180(2) 0.01783(10) 0.0354(11) Uani 1.00 1 d . . .
Rh(3) Rh 0.6443(4) 0.8436(2) -0.01735(10) 0.0366(11) Uani 1.00 1 d . . .
Rh(4) Rh 1.1404(4) 0.4657(2) -0.24085(10) 0.0448(12) Uani 1.00 1 d . . .
Rh(5) Rh 0.9416(4) 0.5264(2) -0.18753(11) 0.0457(13) Uani 1.00 1 d . . .
Rh(6) Rh 0.9189(4) 0.5618(2) -0.26787(10) 0.0430(12) Uani 1.00 1 d . . .
Cl(1) Cl 0.8895(12) 0.7856(5) 0.0051(3) 0.045(4) Uani 1.00 1 d . . .
Cl(2) Cl 0.6899(13) 0.5549(5) -0.2237(3) 0.052(4) Uani 1.00 1 d . . .
Cl(3) Cl 0.580(2) 0.6898(9) 0.1323(6) 0.146(8) Uiso 1.00 1 d . . .
Cl(4) Cl 0.292(2) 0.7538(9) 0.1641(6) 0.141(8) Uiso 1.00 1 d . . .
O(1) O 0.936(4) 0.657(2) -0.0617(10) 0.083(12) Uiso 1.00 1 d . . .
O(2) O 0.510(4) 0.574(2) -0.1037(10) 0.073(11) Uiso 1.00 1 d . . .
O(3) O 0.714(4) 0.518(2) 0.0013(10) 0.069(10) Uiso 1.00 1 d . . .
O(4) O 0.048(5) 0.603(2) 0.0093(10) 0.089(12) Uiso 1.00 1 d . . .
O(5) O 0.451(4) 0.561(2) 0.0705(10) 0.074(11) Uiso 1.00 1 d . . .
O(6) O 0.255(4) 0.754(2) 0.0720(11) 0.090(12) Uiso 1.00 1 d . . .
O(7) O 0.947(4) 0.758(2) 0.1138(10) 0.079(11) Uiso 1.00 1 d . . .
O(8) O 0.525(4) 0.874(2) 0.1090(10) 0.077(11) Uiso 1.00 1 d . . .
O(9) O 0.944(4) 0.944(1) 0.0556(8) 0.061(9) Uiso 1.00 1 d . . .
O(10) O 0.269(4) 0.887(1) 0.0373(9) 0.065(10) Uiso 1.00 1 d . . .
O(11) O 0.425(4) 1.010(2) -0.0500(10) 0.082(11) Uiso 1.00 1 d . . .
O(12) O 0.026(5) 0.896(2) -0.0716(12) 0.10(1) Uiso 1.00 1 d . . .
O(13) O 0.706(4) 0.948(2) -0.1146(10) 0.079(11) Uiso 1.00 1 d . . .
O(14) O 0.479(4) 0.788(2) -0.1596(11) 0.093(13) Uiso 1.00 1 d . . .
O(15) O 0.905(4) 0.771(1) -0.0926(9) 0.067(10) Uiso 1.00 1 d . . .
O(16) O 0.244(5) 0.699(2) -0.1072(12) 0.10(1) Uiso 1.00 1 d . . .
O(17) O 0.785(4) 0.623(2) 0.0653(10) 0.072(11) Uiso 1.00 1 d . . .
O(18) O 0.762(4) 0.966(2) -0.0303(10) 0.079(11) Uiso 1.00 1 d . . .
O(19) O 0.672(5) 0.385(2) -0.2184(11) 0.093(13) Uiso 1.00 1 d . . .
O(20) O 1.085(4) 0.276(2) -0.2001(11) 0.094(13) Uiso 1.00 1 d . . .
O(21) O 0.874(4) 0.376(1) -0.1116(10) 0.071(10) Uiso 1.00 1 d . . .
O(22) O 1.570(5) 0.451(2) -0.1509(10) 0.089(12) Uiso 1.00 1 d . . .
O(23) O 1.187(4) 0.513(2) -0.0857(10) 0.081(11) Uiso 1.00 1 d . . .
O(24) O 1.333(4) 0.622(2) -0.1769(10) 0.087(12) Uiso 1.00 1 d . . .
O(25) O 0.701(5) 0.674(2) -0.1375(12) 0.10(1) Uiso 1.00 1 d . . .
O(26) O 1.087(6) 0.746(2) -0.2016(13) 0.13(2) Uiso 1.00 1 d . . .
O(27) O 0.620(5) 0.725(2) -0.2574(11) 0.096(13) Uiso 1.00 1 d . . .
O(28) O 1.292(5) 0.666(2) -0.2599(11) 0.097(13) Uiso 1.00 1 d . . .
O(29) O 1.113(5) 0.617(2) -0.3709(11) 0.092(13) Uiso 1.00 1 d . . .
O(30) O 1.518(5) 0.524(2) -0.3305(12) 0.11(2) Uiso 1.00 1 d . . .
O(31) O 0.818(4) 0.499(2) -0.3782(11) 0.088(12) Uiso 1.00 1 d . . .
O(32) O 1.086(5) 0.339(2) -0.3355(12) 0.11(2) Uiso 1.00 1 d . . .
O(33) O 0.629(5) 0.416(2) -0.2889(12) 0.12(2) Uiso 1.00 1 d . . .
O(34) O 1.324(5) 0.354(2) -0.2549(12) 0.12(2) Uiso 1.00 1 d . . .
O(35) O 0.843(4) 0.522(2) -0.1121(10) 0.073(11) Uiso 1.00 1 d . . .
O(36) O 0.786(5) 0.624(2) -0.3319(12) 0.10(1) Uiso 1.00 1 d . . .
C(1) C 0.808(7) 0.651(2) -0.053(2) 0.08(2) Uiso 1.00 1 d . . .
C(2) C 0.550(5) 0.598(2) -0.076(1) 0.053(13) Uiso 1.00 1 d . . .
C(3) C 0.671(6) 0.561(2) -0.014(2) 0.07(2) Uiso 1.00 1 d . . .
C(4) C 0.170(7) 0.623(2) 0.012(2) 0.07(2) Uiso 1.00 1 d . . .
C(5) C 0.421(6) 0.604(2) 0.052(1) 0.07(2) Uiso 1.00 1 d . . .
C(6) C 0.303(6) 0.716(2) 0.052(1) 0.06(2) Uiso 1.00 1 d . . .
C(7) C 0.874(5) 0.784(2) 0.0930(12) 0.042(12) Uiso 1.00 1 d . . .
C(8) C 0.619(5) 0.855(2) 0.0918(13) 0.048(13) Uiso 1.00 1 d . . .
C(9) C 0.870(6) 0.898(2) 0.057(1) 0.06(2) Uiso 1.00 1 d . . .
C(10) C 0.296(5) 0.882(2) 0.0057(12) 0.037(11) Uiso 1.00 1 d . . .
C(11) C 0.395(5) 0.959(2) -0.0440(11) 0.040(12) Uiso 1.00 1 d . . .
C(12) C 0.145(9) 0.888(3) -0.062(2) 0.11(2) Uiso 1.00 1 d . . .
C(13) C 0.649(5) 0.901(2) -0.1072(13) 0.053(13) Uiso 1.00 1 d . . .
C(14) C 0.525(7) 0.808(2) -0.127(2) 0.08(2) Uiso 1.00 1 d . . .
C(15) C 0.784(5) 0.792(2) -0.0922(12) 0.047(13) Uiso 1.00 1 d . . .
C(16) C 0.316(7) 0.721(3) -0.082(2) 0.08(2) Uiso 1.00 1 d . . .
C(17) C 0.736(7) 0.662(3) 0.048(2) 0.08(2) Uiso 1.00 1 d . . .
C(18) C 0.720(5) 0.916(2) -0.0250(12) 0.047(13) Uiso 1.00 1 d . . .
C(19) C 0.804(7) 0.394(2) -0.209(2) 0.08(2) Uiso 1.00 1 d . . .
C(20) C 1.056(5) 0.329(2) -0.1923(12) 0.048(12) Uiso 1.00 1 d . . .
C(21) C 0.926(6) 0.386(2) -0.139(2) 0.08(2) Uiso 1.00 1 d . . .
C(22) C 1.440(7) 0.465(2) -0.157(1) 0.07(2) Uiso 1.00 1 d . . .
C(23) C 1.195(5) 0.504(2) -0.119(1) 0.053(13) Uiso 1.00 1 d . . .
C(24) C 1.287(6) 0.573(2) -0.172(1) 0.06(2) Uiso 1.00 1 d . . .
C(25) C 0.741(7) 0.666(3) -0.165(2) 0.08(2) Uiso 1.00 1 d . . .
C(26) C 0.978(9) 0.706(3) -0.205(2) 0.12(3) Uiso 1.00 1 d . . .
C(27) C 0.707(6) 0.695(2) -0.2409(13) 0.05(1) Uiso 1.00 1 d . . .
C(28) C 1.263(7) 0.620(3) -0.277(2) 0.08(2) Uiso 1.00 1 d . . .
C(29) C 1.146(6) 0.593(3) -0.347(2) 0.07(2) Uiso 1.00 1 d . . .
C(30) C 1.402(7) 0.534(3) -0.319(2) 0.08(2) Uiso 1.00 1 d . . .
C(31) C 0.892(6) 0.481(2) -0.347(2) 0.08(2) Uiso 1.00 1 d . . .
C(32) C 1.024(7) 0.383(3) -0.327(2) 0.09(2) Uiso 1.00 1 d . . .
C(33) C 0.768(6) 0.433(2) -0.2925(13) 0.06(1) Uiso 1.00 1 d . . .
C(34) C 1.249(7) 0.399(3) -0.249(2) 0.08(2) Uiso 1.00 1 d . . .
C(35) C 0.876(6) 0.522(2) -0.141(1) 0.06(1) Uiso 1.00 1 d . . .
C(36) C 0.843(6) 0.595(3) -0.305(2) 0.07(2) Uiso 1.00 1 d . . .
C(37) C 0.498(3) 0.736(3) 0.1671(12) 0.16(3) Uiso 1.00 1 d . . .
H(1) H 0.4551 0.6007 -0.0057 0.0375 Uiso 1.00 1 c . . .
H(2) H 0.4603 0.6782 -0.0640 0.0380 Uiso 1.00 1 c . . .
H(3) H 0.2886 0.6969 -0.0270 0.0380 Uiso 1.00 1 c . . .
H(4) H 0.4269 0.8856 -0.0840 0.0375 Uiso 1.00 1 c . . .
H(5) H 0.2805 0.7964 -0.0533 0.0380 Uiso 1.00 1 c . . .
H(6) H 0.4469 0.7627 -0.0871 0.0380 Uiso 1.00 1 c . . .
H(7) H 0.7238 0.7435 0.0601 0.0375 Uiso 1.00 1 c . . .
H(8) H 0.7157 0.8841 0.0207 0.0375 Uiso 1.00 1 c . . .
H(9) H 1.1573 0.4234 -0.1528 0.0375 Uiso 1.00 1 c . . .
H(10) H 1.1240 0.3961 -0.2234 0.0380 Uiso 1.00 1 c . . .
H(11) H 1.2965 0.4591 -0.2109 0.0380 Uiso 1.00 1 c . . .
H(12) H 1.1055 0.5018 -0.3320 0.0375 Uiso 1.00 1 c . . .
H(13) H 1.2800 0.4858 -0.2726 0.0380 Uiso 1.00 1 c . . .
H(14) H 1.1070 0.4191 -0.2763 0.0380 Uiso 1.00 1 c . . .
H(15) H 0.8819 0.5976 -0.1710 0.0375 Uiso 1.00 1 c . . .
H(16) H 0.8569 0.6371 -0.2606 0.0375 Uiso 1.00 1 c . . .
H(17) H 0.5156 0.7154 0.1893 0.1773 Uiso 1.00 1 c . . .
H(18) H 0.5534 0.7735 0.1675 0.1773 Uiso 1.00 1 c . . .

loop_
_atom_site_aniso_label
_atom_site_aniso_U_11
_atom_site_aniso_U_22
_atom_site_aniso_U_33
_atom_site_aniso_U_12
_atom_site_aniso_U_13
_atom_site_aniso_U_23
Os(1) 0.0348(11) 0.0313(11) 0.0384(12) 0.0035(8) -0.0041(9) -0.0041(9)
Os(2) 0.0334(11) 0.0372(12) 0.0433(13) 0.0005(9) 0.0021(9) 0.0032(10)
Os(3) 0.0339(11) 0.0390(11) 0.0443(13) -0.0015(9) -0.0036(9) -0.0069(10)
Os(4) 0.0358(11) 0.0323(11) 0.052(1) 0.0075(9) 0.0022(10) 0.0043(10)
Os(5) 0.0449(12) 0.0429(12) 0.0393(13) 0.0009(10) 0.0037(10) 0.0064(10)
Os(6) 0.0387(12) 0.0474(13) 0.052(1) 0.0011(10) 0.0055(10) 0.0063(11)
Os(7) 0.0362(12) 0.0534(13) 0.047(1) 0.0024(10) -0.0040(10) 0.0032(11)
Os(8) 0.053(1) 0.0396(13) 0.068(2) 0.0063(10) 0.0026(12) -0.0037(11)
Os(9) 0.0391(12) 0.0498(13) 0.048(1) -0.0087(10) 0.0012(10) 0.0063(11)
Os(10) 0.0487(13) 0.0461(13) 0.0427(13) -0.0076(10) 0.0003(10) -0.0039(10)
Rh(1) 0.029(2) 0.038(2) 0.039(3) 0.002(2) -0.002(2) -0.002(2)
Rh(2) 0.030(2) 0.036(2) 0.040(3) -0.000(2) -0.004(2) -0.003(2)
Rh(3) 0.032(2) 0.033(2) 0.045(2) 0.001(2) 0.000(2) -0.003(2)
Rh(4) 0.040(2) 0.048(3) 0.047(3) 0.004(2) 0.005(2) 0.001(2)
Rh(5) 0.043(2) 0.043(2) 0.051(3) 0.009(2) -0.001(2) -0.000(2)
Rh(6) 0.039(2) 0.042(2) 0.048(3) 0.000(2) -0.001(2) 0.002(2)
Cl(1) 0.023(6) 0.049(7) 0.064(9) 0.003(5) -0.001(6) -0.001(6)
Cl(2) 0.048(8) 0.046(7) 0.061(9) -0.001(6) 0.002(7) 0.011(7)

loop_
_atom_type_symbol
_atom_type_description
_atom_type_scat_dispersion_real
_atom_type_scat_dispersion_imag
_atom_type_scat_source
Os Os -1.216 7.603
;
International Tables for Crystallography
(1992, Vol. C, Tables 4.2.6.8 and 6.1.1.4)
;
Rh Rh -1.118 0.919
;
International Tables for Crystallography
(1992, Vol. C, Tables 4.2.6.8 and 6.1.1.4)
;
C C 0.003 0.002
;
International Tables for Crystallography
(1992, Vol. C, Tables 4.2.6.8 and 6.1.1.4)
;
O O 0.011 0.006
;
International Tables for Crystallography
(1992, Vol. C, Tables 4.2.6.8 and 6.1.1.4)
;
H H 0.000 0.000
;
International Tables for Crystallography
(1992, Vol. C, Table 6.1.1.4)
;
Cl Cl 0.148 0.159
;
International Tables for Crystallography
(1992, Vol. C, Tables 4.2.6.8 and 6.1.1.4)
;

loop_
_geom_angle_atom_site_label_1
_geom_angle_atom_site_label_2
_geom_angle_atom_site_label_3
_geom_angle
_geom_angle_publ_flag
_geom_angle_site_symmetry_1
_geom_angle_site_symmetry_2
_geom_angle_site_symmetry_3
Os(2) Os(1) Rh(1) 62.80(9) yes . . .
Os(2) Os(1) Rh(2) 58.27(9) yes . . .
Os(2) Os(1) C(1) 148(1) yes . . .
Os(2) Os(1) C(2) 119(1) yes . . .
Os(2) Os(1) C(3) 96(1) yes . . .
Os(2) Os(1) H(1) 36 no . . .
Os(2) Os(1) H(2) 80 no . . .
Rh(1) Os(1) Rh(2) 65.0(1) yes . . .
Rh(1) Os(1) C(1) 105(1) yes . . .
Rh(1) Os(1) C(2) 98(1) yes . . .
Rh(1) Os(1) C(3) 159(1) yes . . .
Rh(1) Os(1) H(1) 93 no . . .
Rh(1) Os(1) H(2) 34 no . . .
Rh(2) Os(1) C(1) 90(1) yes . . .
Rh(2) Os(1) C(2) 162(1) yes . . .
Rh(2) Os(1) C(3) 105(1) yes . . .
Rh(2) Os(1) H(1) 87 no . . .
Rh(2) Os(1) H(2) 99 no . . .
C(1) Os(1) C(2) 89(2) yes . . .
C(1) Os(1) C(3) 92(2) yes . . .
C(1) Os(1) H(1) 159 no . . .
C(1) Os(1) H(2) 106 no . . .
C(2) Os(1) C(3) 92(2) yes . . .
C(2) Os(1) H(1) 98 no . . .
C(2) Os(1) H(2) 64 no . . .
C(3) Os(1) H(1) 67 no . . .
C(3) Os(1) H(2) 149 no . . .
H(1) Os(1) H(2) 95 no . . .
Rh(1) Os(2) Rh(2) 62.9(1) yes . . .
Rh(1) Os(2) C(4) 111(1) yes . . .
Rh(1) Os(2) C(5) 154(1) yes . . .
Rh(1) Os(2) C(6) 101(1) yes . . .
Rh(1) Os(2) H(1) 91 no . . .
Rh(1) Os(2) H(3) 34 no . . .
Rh(1) Os(2) Os(1) 58.39(8) yes . . .
Rh(2) Os(2) C(4) 174(1) yes . . .
Rh(2) Os(2) C(5) 95(1) yes . . .
Rh(2) Os(2) C(6) 88(1) yes . . .
Rh(2) Os(2) H(1) 88 no . . .
Rh(2) Os(2) H(3) 97 no . . .
Rh(2) Os(2) Os(1) 57.35(9) yes . . .
C(4) Os(2) C(5) 88(2) yes . . .
C(4) Os(2) C(6) 94(2) yes . . .
C(4) Os(2) H(1) 90 no . . .
C(4) Os(2) H(3) 78 no . . .
C(4) Os(2) Os(1) 118(1) yes . . .
C(5) Os(2) C(6) 91(2) yes . . .
C(5) Os(2) H(1) 74 no . . .
C(5) Os(2) H(3) 161 no . . .
C(5) Os(2) Os(1) 99(1) yes . . .
C(6) Os(2) H(1) 165 no . . .
C(6) Os(2) H(3) 103 no . . .
C(6) Os(2) Os(1) 145(1) yes . . .
H(1) Os(2) H(3) 92 no . . .
H(1) Os(2) Os(1) 38 no . . .
H(3) Os(2) Os(1) 75 no . . .
Rh(2) Os(3) Rh(3) 63.0(1) yes . . .
Rh(2) Os(3) Cl(1) 56.0(3) yes . . .
Rh(2) Os(3) C(7) 95(1) yes . . .
Rh(2) Os(3) C(8) 117(1) yes . . .
Rh(2) Os(3) C(9) 146(1) yes . . .
Rh(2) Os(3) H(7) 35 no . . .
Rh(2) Os(3) H(8) 99 no . . .
Rh(3) Os(3) Cl(1) 56.3(3) yes . . .
Rh(3) Os(3) C(7) 150(1) yes . . .
Rh(3) Os(3) C(8) 116(1) yes . . .
Rh(3) Os(3) C(9) 93.3(12) yes . . .
Rh(3) Os(3) H(7) 98 no . . .
Rh(3) Os(3) H(8) 36 no . . .
Cl(1) Os(3) C(7) 95(1) yes . . .
Cl(1) Os(3) C(8) 171(1) yes . . .
Cl(1) Os(3) C(9) 91(1) yes . . .
Cl(1) Os(3) H(7) 75 no . . .
Cl(1) Os(3) H(8) 76 no . . .
C(7) Os(3) C(8) 90(1) yes . . .
C(7) Os(3) C(9) 97(2) yes . . .
C(7) Os(3) H(7) 62 no . . .
C(7) Os(3) H(8) 155 no . . .
C(8) Os(3) C(9) 93(2) yes . . .
C(8) Os(3) H(7) 102 no . . .
C(8) Os(3) H(8) 102 no . . .
C(9) Os(3) H(7) 153 no . . .
C(9) Os(3) H(8) 61 no . . .
H(7) Os(3) H(8) 134 no . . .
Os(5) Os(4) Rh(1) 57.64(9) yes . . .
Os(5) Os(4) Rh(3) 58.05(9) yes . . .
Os(5) Os(4) C(10) 144(1) yes . . .
Os(5) Os(4) C(11) 100(1) yes . . .
Os(5) Os(4) C(12) 115(2) yes . . .
Os(5) Os(4) H(4) 38 no . . .
Os(5) Os(4) H(5) 75 no . . .
Rh(1) Os(4) Rh(3) 63.1(1) yes . . .
Rh(1) Os(4) C(10) 99(1) yes . . .
Rh(1) Os(4) C(11) 154(1) yes . . .
Rh(1) Os(4) C(12) 109(1) yes . . .
Rh(1) Os(4) H(4) 90 no . . .
Rh(1) Os(4) H(5) 34 no . . .
Rh(3) Os(4) C(10) 88(1) yes . . .
Rh(3) Os(4) C(11) 95(1) yes . . .
Rh(3) Os(4) C(12) 171(1) yes . . .
Rh(3) Os(4) H(4) 89 no . . .
Rh(3) Os(4) H(5) 97 no . . .
C(10) Os(4) C(11) 92(1) yes . . .
C(10) Os(4) C(12) 97(2) yes . . .
C(10) Os(4) H(4) 168 no . . .
C(10) Os(4) H(5) 102 no . . .
C(11) Os(4) C(12) 90(2) yes . . .
C(11) Os(4) H(4) 76 no . . .
C(11) Os(4) H(5) 160 no . . .
C(12) Os(4) H(4) 87 no . . .
C(12) Os(4) H(5) 75 no . . .
H(4) Os(4) H(5) 90 no . . .
Rh(1) Os(5) Rh(3) 65.2(1) yes . . .
Rh(1) Os(5) C(13) 161(1) yes . . .
Rh(1) Os(5) C(14) 103(2) yes . . .
Rh(1) Os(5) C(15) 100(1) yes . . .
Rh(1) Os(5) H(4) 93 no . . .
Rh(1) Os(5) H(6) 35 no . . .
Rh(1) Os(5) Os(4) 62.83(9) yes . . .
Rh(3) Os(5) C(13) 102(1) yes . . .
Rh(3) Os(5) C(14) 168(1) yes . . .
Rh(3) Os(5) C(15) 88(1) yes . . .
Rh(3) Os(5) H(4) 88 no . . .
Rh(3) Os(5) H(6) 100 no . . .
Rh(3) Os(5) Os(4) 58.27(9) yes . . .
C(13) Os(5) C(14) 88(2) yes . . .
C(13) Os(5) C(15) 92(2) yes . . .
C(13) Os(5) H(4) 71 no . . .
C(13) Os(5) H(6) 152 no . . .
C(13) Os(5) Os(4) 98(1) yes . . .
C(14) Os(5) C(15) 94(2) yes . . .
C(14) Os(5) H(4) 94 no . . .
C(14) Os(5) H(6) 67 no . . .
C(14) Os(5) Os(4) 118(2) yes . . .
C(15) Os(5) H(4) 162 no . . .
C(15) Os(5) H(6) 103 no . . .
C(15) Os(5) Os(4) 146(1) yes . . .
H(4) Os(5) H(6) 95 no . . .
H(4) Os(5) Os(4) 36 no . . .
H(6) Os(5) Os(4) 81 no . . .
Os(7) Os(6) Rh(4) 62.6(1) yes . . .
Os(7) Os(6) Rh(5) 57.8(1) yes . . .
Os(7) Os(6) C(19) 143(1) yes . . .
Os(7) Os(6) C(20) 118(1) yes . . .
Os(7) Os(6) C(21) 100(1) yes . . .
Os(7) Os(6) H(9) 36 no . . .
Os(7) Os(6) H(10) 81 no . . .
Rh(4) Os(6) Rh(5) 65.2(1) yes . . .
Rh(4) Os(6) C(19) 94(1) yes . . .
Rh(4) Os(6) C(20) 100(1) yes . . .
Rh(4) Os(6) C(21) 162(1) yes . . .
Rh(4) Os(6) H(9) 93 no . . .
Rh(4) Os(6) H(10) 35 no . . .
Rh(5) Os(6) C(19) 87(1) yes . . .
Rh(5) Os(6) C(20) 165(1) yes . . .
Rh(5) Os(6) C(21) 102(1) yes . . .
Rh(5) Os(6) H(9) 87 no . . .
Rh(5) Os(6) H(10) 101 no . . .
C(19) Os(6) C(20) 91(2) yes . . .
C(19) Os(6) C(21) 96(2) yes . . .
C(19) Os(6) H(9) 168 no . . .
C(19) Os(6) H(10) 96 no . . .
C(20) Os(6) C(21) 91(2) yes . . .
C(20) Os(6) H(9) 95 no . . .
C(20) Os(6) H(10) 65 no . . .
C(21) Os(6) H(9) 74 no . . .
C(21) Os(6) H(10) 154 no . . .
H(9) Os(6) H(10) 95 no . . .
Rh(4) Os(7) Rh(5) 63.2(1) yes . . .
Rh(4) Os(7) C(22) 109(1) yes . . .
Rh(4) Os(7) C(23) 153(1) yes . . .
Rh(4) Os(7) C(24) 99(1) yes . . .
Rh(4) Os(7) H(9) 89 no . . .
Rh(4) Os(7) H(11) 34. no . . .
Rh(4) Os(7) Os(6) 57.57(9) yes . . .
Rh(5) Os(7) C(22) 172(1) yes . . .
Rh(5) Os(7) C(23) 94(1) yes . . .
Rh(5) Os(7) C(24) 87(1) yes . . .
Rh(5) Os(7) H(9) 89 no . . .
Rh(5) Os(7) H(11) 97 no . . .
Rh(5) Os(7) Os(6) 57.81(9) yes . . .
C(22) Os(7) C(23) 92(2) yes . . .
C(22) Os(7) C(24) 96(2) yes . . .
C(22) Os(7) H(9) 90 no . . .
C(22) Os(7) H(11) 75 no . . .
C(22) Os(7) Os(6) 117(1) yes . . .
C(23) Os(7) C(24) 92(2) yes . . .
C(23) Os(7) H(9) 76 no . . .
C(23) Os(7) H(11) 162 no . . .
C(23) Os(7) Os(6) 99(1) yes . . .
C(24) Os(7) H(9) 167 no . . .
C(24) Os(7) H(11) 102 no . . .
C(24) Os(7) Os(6) 143(1) yes . . .
H(9) Os(7) H(11) 90 no . . .
H(9) Os(7) Os(6) 38 no . . .
H(11) Os(7) Os(6) 75 no . . .
Rh(5) Os(8) Rh(6) 63.8(1) yes . . .
Rh(5) Os(8) Cl(2) 56.6(3) yes . . .
Rh(5) Os(8) C(25) 93(1) yes . . .
Rh(5) Os(8) C(26) 117(2) yes . . .
Rh(5) Os(8) C(27) 146(1) yes . . .
Rh(5) Os(8) H(15) 35 no . . .
Rh(5) Os(8) H(16) 99 no . . .
Rh(6) Os(8) Cl(2) 56.2(3) yes . . .
Rh(6) Os(8) C(25) 150(1) yes . . .
Rh(6) Os(8) C(26) 114(2) yes . . .
Rh(6) Os(8) C(27) 93(1) yes . . .
Rh(6) Os(8) H(15) 99 no . . .
Rh(6) Os(8) H(16) 35 no . . .
Cl(2) Os(8) C(25) 95(1) yes . . .
Cl(2) Os(8) C(26) 169(2) yes . . .
Cl(2) Os(8) C(27) 90(1) yes . . .
Cl(2) Os(8) H(15) 75 no . . .
Cl(2) Os(8) H(16) 75 no . . .
C(25) Os(8) C(26) 93(2) yes . . .
C(25) Os(8) C(27) 96(2) yes . . .
C(25) Os(8) H(15) 61 no . . .
C(25) Os(8) H(16) 156 no . . .
C(26) Os(8) C(27) 93(2) yes . . .
C(26) Os(8) H(15) 104 no . . .
C(26) Os(8) H(16) 99 no . . .
C(27) Os(8) H(15) 152 no . . .
C(27) Os(8) H(16) 62 no . . .
H(15) Os(8) H(16) 134 no . . .
Os(10) Os(9) Rh(4) 58.33(9) yes . . .
Os(10) Os(9) Rh(6) 57.48(9) yes . . .
Os(10) Os(9) C(28) 144(1) yes . . .
Os(10) Os(9) C(29) 96(1) yes . . .
Os(10) Os(9) C(30) 118(1) yes . . .
Os(10) Os(9) H(12) 38 no . . .
Os(10) Os(9) H(13) 75 no . . .
Rh(4) Os(9) Rh(6) 63.0(1) yes . . .
Rh(4) Os(9) C(28) 100(1) yes . . .
Rh(4) Os(9) C(29) 154(1) yes . . .
Rh(4) Os(9) C(30) 106(1) yes . . .
Rh(4) Os(9) H(12) 90 no . . .
Rh(4) Os(9) H(13) 34 no . . .
Rh(6) Os(9) C(28) 89(2) yes . . .
Rh(6) Os(9) C(29) 100(1) yes . . .
Rh(6) Os(9) C(30) 169(1) yes . . .
Rh(6) Os(9) H(12) 88 no . . .
Rh(6) Os(9) H(13) 96 no . . .
C(28) Os(9) C(29) 97(2) yes . . .
C(28) Os(9) C(30) 93(2) yes . . .
C(28) Os(9) H(12) 165 no . . .
C(28) Os(9) H(13) 104 no . . .
C(29) Os(9) C(30) 89(2) yes . . .
C(29) Os(9) H(12) 69 no . . .
C(29) Os(9) H(13) 153 no . . .
C(30) Os(9) H(12) 92 no . . .
C(30) Os(9) H(13) 73 no . . .
H(12) Os(9) H(13) 92 no . . .
Rh(4) Os(10) Rh(6) 65.0(1) yes . . .
Rh(4) Os(10) C(31) 157(1) yes . . .
Rh(4) Os(10) C(32) 102(1) yes . . .
Rh(4) Os(10) C(33) 103(1) yes . . .
Rh(4) Os(10) H(12) 93 no . . .
Rh(4) Os(10) H(14) 34 no . . .
Rh(4) Os(10) Os(9) 62.86(9) yes . . .
Rh(6) Os(10) C(31) 102(1) yes . . .
Rh(6) Os(10) C(32) 167(1) yes . . .
Rh(6) Os(10) C(33) 89(1) yes . . .
Rh(6) Os(10) H(12) 87 no . . .
Rh(6) Os(10) H(14) 99 no . . .
Rh(6) Os(10) Os(9) 57.95(9) yes . . .
C(31) Os(10) C(32) 88(2) yes . . .
C(31) Os(10) C(33) 93(2) yes . . .
C(31) Os(10) H(12) 67 no . . .
C(31) Os(10) H(14) 152 no . . .
C(31) Os(10) Os(9) 95(1) yes . . .
C(32) Os(10) C(33) 95(2) yes . . .
C(32) Os(10) H(12) 92 no . . .
C(32) Os(10) H(14) 69 no . . .
C(32) Os(10) Os(9) 115(1) yes . . .
C(33) Os(10) H(12) 159 no . . .
C(33) Os(10) H(14) 106 no . . .
C(33) Os(10) Os(9) 147(1) yes . . .
H(12) Os(10) H(14) 95 no . . .
H(12) Os(10) Os(9) 36 no . . .
H(14) Os(10) Os(9) 80 no . . .
Rh(2) Rh(1) Rh(3) 61.7(1) yes . . .
Rh(2) Rh(1) C(16) 150(1) yes . . .
Rh(2) Rh(1) H(2) 94 no . . .
Rh(2) Rh(1) H(3) 92 no . . .
Rh(2) Rh(1) H(5) 138 no . . .
Rh(2) Rh(1) H(6) 137 no . . .
Rh(2) Rh(1) Os(1) 54.6(1) yes . . .
Rh(2) Rh(1) Os(4) 108.0(1) yes . . .
Rh(2) Rh(1) Os(5) 107.6(1) yes . . .
Rh(3) Rh(1) C(16) 143(1) yes . . .
Rh(3) Rh(1) H(2) 134 no . . .
Rh(3) Rh(1) H(3) 139 no . . .
Rh(3) Rh(1) H(5) 93 no . . .
Rh(3) Rh(1) H(6) 96 no . . .
Rh(3) Rh(1) Os(1) 105.4(1) yes . . .
Rh(3) Rh(1) Os(2) 108.5(1) yes . . .
Rh(3) Rh(1) Os(4) 54.53(9) yes . . .
C(16) Rh(1) H(2) 57 no . . .
C(16) Rh(1) H(3) 74 no . . .
C(16) Rh(1) H(5) 69 no . . .
C(16) Rh(1) H(6) 49 no . . .
C(16) Rh(1) Os(1) 96(1) yes . . .
C(16) Rh(1) Os(2) 108(1) yes . . .
C(16) Rh(1) Os(4) 101(1) yes . . .
C(16) Rh(1) Os(5) 88(1) yes . . .
H(2) Rh(1) H(3) 74 no . . .
H(2) Rh(1) H(5) 126 no . . .
H(2) Rh(1) H(6) 75 no . . .
H(2) Rh(1) Os(1) 40 no . . .
H(2) Rh(1) Os(4) 155 no . . .
H(2) Rh(1) Os(5) 104 no . . .
H(3) Rh(1) H(5) 87 no . . .
H(3) Rh(1) H(6) 123 no . . .
H(3) Rh(1) Os(1) 78 no . . .
H(3) Rh(1) Os(4) 115 no . . .
H(3) Rh(1) Os(5) 161 no . . .
H(5) Rh(1) H(6) 74 no . . .
H(5) Rh(1) Os(1) 162 no . . .
H(5) Rh(1) Os(2) 114 no . . .
H(5) Rh(1) Os(4) 38 no . . .
H(6) Rh(1) Os(1) 105 no . . .
H(6) Rh(1) Os(2) 153 no . . .
H(6) Rh(1) Os(4) 81 no . . .
Os(1) Rh(1) Os(4) 159.9(1) yes . . .
Os(1) Rh(1) Os(5) 112.7(1) yes . . .
Os(2) Rh(1) Rh(2) 54.0(1) yes . . .
Os(2) Rh(1) H(2) 80 no . . .
Os(2) Rh(1) H(3) 38 no . . .
Os(2) Rh(1) Os(1) 58.81(8) yes . . .
Os(2) Rh(1) Os(4) 122.0(1) yes . . .
Os(2) Rh(1) Os(5) 161.5(1) yes . . .
Os(5) Rh(1) Rh(3) 55.8(1) yes . . .
Os(5) Rh(1) H(5) 79 no . . .
Os(5) Rh(1) H(6) 40 no . . .
Os(5) Rh(1) Os(4) 59.53(8) yes . . .
Cl(1) Rh(2) C(17) 101(1) yes . . .
Cl(1) Rh(2) H(7) 74 no . . .
Cl(1) Rh(2) Os(1) 111.3(3) yes . . .
Cl(1) Rh(2) Os(2) 165.9(3) yes . . .
Cl(1) Rh(2) Os(3) 52.9(3) yes . . .
Cl(1) Rh(2) Rh(1) 103.0(3) yes . . .
C(17) Rh(2) H(7) 62 no . . .
C(17) Rh(2) Os(1) 91(1) yes . . .
C(17) Rh(2) Os(2) 91(1) yes . . .
C(17) Rh(2) Os(3) 98(1) yes . . .
C(17) Rh(2) Rh(1) 148(1) yes . . .
H(7) Rh(2) Os(1) 154 no . . .
H(7) Rh(2) Os(2) 116 no . . .
H(7) Rh(2) Os(3) 37 no . . .
H(7) Rh(2) Rh(1) 145 no . . .
Os(1) Rh(2) Os(3) 162.5(2) yes . . .
Os(2) Rh(2) Os(1) 64.38(9) yes . . .
Os(2) Rh(2) Os(3) 128.8(1) yes . . .
Os(2) Rh(2) Rh(1) 63.1(1) yes . . .
Os(3) Rh(2) Rh(1) 112.5(1) yes . . .
Rh(1) Rh(2) Os(1) 60.3(1) yes . . .
Cl(1) Rh(3) C(18) 101(1) yes . . .
Cl(1) Rh(3) H(8) 74 no . . .
Cl(1) Rh(3) Os(3) 53.0(3) yes . . .
Cl(1) Rh(3) Os(4) 165.4(3) yes . . .
Cl(1) Rh(3) Os(5) 113.6(3) yes . . .
Cl(1) Rh(3) Rh(1) 103.6(3) yes . . .
C(18) Rh(3) H(8) 63 no . . .
C(18) Rh(3) Os(3) 99(1) yes . . .
C(18) Rh(3) Os(4) 92(1) yes . . .
C(18) Rh(3) Os(5) 90(1) yes . . .
C(18) Rh(3) Rh(1) 146(1) yes . . .
H(8) Rh(3) Os(3) 37 no . . .
H(8) Rh(3) Os(4) 115 no . . .
H(8) Rh(3) Os(5) 154 no . . .
H(8) Rh(3) Rh(1) 146 no . . .
Os(3) Rh(3) Os(4) 126.9(1) yes . . .
Os(3) Rh(3) Os(5) 164.7(1) yes . . .
Os(3) Rh(3) Rh(1) 113.6(1) yes . . .
Os(5) Rh(3) Os(4) 63.7(1) yes . . .
Os(5) Rh(3) Rh(1) 58.9(1) yes . . .
Rh(1) Rh(3) Os(4) 62.4(1) yes . . .
Rh(5) Rh(4) Rh(6) 62.7(1) yes . . .
Rh(5) Rh(4) C(34) 143(1) yes . . .
Rh(5) Rh(4) H(10) 96 no . . .
Rh(5) Rh(4) H(11) 93 no . . .
Rh(5) Rh(4) H(13) 138 no . . .
Rh(5) Rh(4) H(14) 135 no . . .
Rh(5) Rh(4) Os(6) 55.6(1) yes . . .
Rh(5) Rh(4) Os(9) 108.8(1) yes . . .
Rh(5) Rh(4) Os(10) 106.8(1) yes . . .
Rh(6) Rh(4) C(34) 149(1) yes . . .
Rh(6) Rh(4) H(10) 136 no . . .
Rh(6) Rh(4) H(11) 139 no . . .
Rh(6) Rh(4) H(13) 92 no . . .
Rh(6) Rh(4) H(14) 94 no . . .
Rh(6) Rh(4) Os(6) 107.6(1) yes . . .
Rh(6) Rh(4) Os(7) 108.9(1) yes . . .
Rh(6) Rh(4) Os(9) 53.7(1) yes . . .
C(34) Rh(4) H(10) 50 no . . .
C(34) Rh(4) H(11) 69 no . . .
C(34) Rh(4) H(13) 74 no . . .
C(34) Rh(4) H(14) 56 no . . .
C(34) Rh(4) Os(6) 88(1) yes . . .
C(34) Rh(4) Os(7) 101(1) yes . . .
C(34) Rh(4) Os(9) 107(1) yes . . .
C(34) Rh(4) Os(10) 95(1) yes . . .
H(10) Rh(4) H(11) 75 no . . .
H(10) Rh(4) H(13) 124 no . . .
H(10) Rh(4) H(14) 75 no . . .
H(10) Rh(4) Os(6) 40 no . . .
H(10) Rh(4) Os(9) 153 no . . .
H(10) Rh(4) Os(10) 104 no . . .
H(11) Rh(4) H(13) 86 no . . .
H(11) Rh(4) H(14) 125 no . . .
H(11) Rh(4) Os(6) 79 no . . .
H(11) Rh(4) Os(9) 114 no . . .
H(11) Rh(4) Os(10) 160 no . . .
H(13) Rh(4) H(14) 74 no . . .
H(13) Rh(4) Os(6) 161 no . . .
H(13) Rh(4) Os(7) 114 no . . .
H(13) Rh(4) Os(9) 37 no . . .
H(14) Rh(4) Os(6) 104 no . . .
H(14) Rh(4) Os(7) 155 no . . .
H(14) Rh(4) Os(9) 80 no . . .
Os(6) Rh(4) Os(9) 161.3(2) yes . . .
Os(6) Rh(4) Os(10) 112.7(1) yes . . .
Os(7) Rh(4) Rh(5) 54.2(1) yes . . .
Os(7) Rh(4) H(10) 81 no . . .
Os(7) Rh(4) H(11) 38 no . . .
Os(7) Rh(4) Os(6) 59.87(9) yes . . .
Os(7) Rh(4) Os(9) 122.1(1) yes . . .
Os(7) Rh(4) Os(10) 161.0(2) yes . . .
Os(10) Rh(4) Rh(6) 54.7(1) yes . . .
Os(10) Rh(4) H(13) 78 no . . .
Os(10) Rh(4) H(14) 39 no . . .
Os(10) Rh(4) Os(9) 58.81(9) yes . . .
Cl(2) Rh(5) C(35) 104(1) yes . . .
Cl(2) Rh(5) H(15) 74 no . . .
Cl(2) Rh(5) Os(6) 113.8(3) yes . . .
Cl(2) Rh(5) Os(7) 165.6(3) yes . . .
Cl(2) Rh(5) Os(8) 53.0(3) yes . . .
Cl(2) Rh(5) Rh(4) 103.8(3) yes . . .
C(35) Rh(5) H(15) 68 no . . .
C(35) Rh(5) Os(6) 87(1) yes . . .
C(35) Rh(5) Os(7) 90(1) yes . . .
C(35) Rh(5) Os(8) 103(1) yes . . .
C(35) Rh(5) Rh(4) 143(1) yes . . .
H(15) Rh(5) Os(6) 155 no . . .
H(15) Rh(5) Os(7) 114 no . . .
H(15) Rh(5) Os(8) 38 no . . .
H(15) Rh(5) Rh(4) 144 no . . .
Os(6) Rh(5) Os(8) 164.1(2) yes . . .
Os(7) Rh(5) Os(6) 64.4(1) yes . . .
Os(7) Rh(5) Os(8) 125.7(1) yes . . .
Os(7) Rh(5) Rh(4) 62.6(1) yes . . .
Os(8) Rh(5) Rh(4) 112.2(2) yes . . .
Rh(4) Rh(5) Os(6) 59.2(1) yes . . .
Cl(2) Rh(6) C(36) 105(1) yes . . .
Cl(2) Rh(6) H(16) 74 no . . .
Cl(2) Rh(6) Os(8) 52.8(3) yes . . .
Cl(2) Rh(6) Os(9) 165.7(3) yes . . .
Cl(2) Rh(6) Os(10) 113.4(3) yes . . .
Cl(2) Rh(6) Rh(4) 102.9(3) yes . . .
C(36) Rh(6) H(16) 67 no . . .
C(36) Rh(6) Os(8) 103(1) yes . . .
C(36) Rh(6) Os(9) 89(1) yes . . .
C(36) Rh(6) Os(10) 88(1) yes . . .
C(36) Rh(6) Rh(4) 144(1) yes . . .
H(16) Rh(6) Os(8) 38 no . . .
H(16) Rh(6) Os(9) 114 no . . .
H(16) Rh(6) Os(10) 155 no . . .
H(16) Rh(6) Rh(4) 143 no . . .
Os(8) Rh(6) Os(9) 126.0(1) yes . . .
Os(8) Rh(6) Os(10) 163.5(2) yes . . .
Os(8) Rh(6) Rh(4) 110.8(1) yes . . .
Os(10) Rh(6) Os(9) 64.6(1) yes . . .
Os(10) Rh(6) Rh(4) 60.4(1) yes . . .
Rh(4) Rh(6) Os(9) 63.3(1) yes . . .
Rh(2) Cl(1) Os(3) 71.1(3) yes . . .
Rh(2) Cl(1) Rh(3) 73.0(3) yes . . .
Rh(3) Cl(1) Os(3) 70.7(3) yes . . .
Rh(5) Cl(2) Os(8) 70.5(3) yes . . .
Rh(5) Cl(2) Rh(6) 73.6(3) yes . . .
Rh(6) Cl(2) Os(8) 70.9(3) yes . . .
Os(1) C(1) O(1) 173(4) yes . . .
Os(1) C(2) O(2) 178(4) yes . . .
Os(1) C(3) O(3) 173(4) yes . . .
Os(2) C(4) O(4) 176(4) yes . . .
Os(2) C(5) O(5) 171(4) yes . . .
Os(2) C(6) O(6) 174(4) yes . . .
Os(3) C(7) O(7) 178(4) yes . . .
Os(3) C(8) O(8) 170(4) yes . . .
Os(3) C(9) O(9) 178(4) yes . . .
Os(4) C(10) O(10) 175(3) yes . . .
Os(4) C(11) O(11) 172(3) yes . . .
Os(4) C(12) O(12) 175(5) yes . . .
Os(5) C(13) O(13) 169(3) yes . . .
Os(5) C(14) O(14) 176(4) yes . . .
Os(5) C(15) O(15) 175(3) yes . . .
Rh(1) C(16) O(16) 174(4) yes . . .
Rh(2) C(17) O(17) 174(5) yes . . .
Rh(3) C(18) O(18) 175(4) yes . . .
Os(6) C(19) O(19) 167(5) yes . . .
Os(6) C(20) O(20) 173(4) yes . . .
Os(6) C(21) O(21) 175(4) yes . . .
Os(7) C(22) O(22) 175(4) yes . . .
Os(7) C(23) O(23) 172(3) yes . . .
Os(7) C(24) O(24) 173(4) yes . . .
Os(8) C(25) O(25) 170(5) yes . . .
Os(8) C(26) O(26) 175(6) yes . . .
Os(8) C(27) O(27) 175(4) yes . . .
Os(9) C(28) O(28) 173(4) yes . . .
Os(9) C(29) O(29) 175(4) yes . . .
Os(9) C(30) O(30) 177(6) yes . . .
Os(10) C(31) O(31) 172(4) yes . . .
Os(10) C(32) O(32) 168(4) yes . . .
Os(10) C(33) O(33) 169(4) yes . . .
Rh(4) C(34) O(34) 178(5) yes . . .
Rh(5) C(35) O(35) 175(2) yes . . .
Rh(6) C(36) O(36) 176(4) yes . . .
H(17) C(37) H(18) 109 no . . .
H(17) C(37) Cl(3) 108 no . . .
H(17) C(37) Cl(4) 107 no . . .
H(18) C(37) Cl(3) 108 no . . .
H(18) C(37) Cl(4) 107 no . . .
Cl(3) C(37) Cl(4) 117(2) yes . . .
Os(2) H(1) Os(1) 106 no . . .
Rh(1) H(2) Os(1) 106 no . . .
Os(2) H(3) Rh(1) 109 no . . .
Os(5) H(4) Os(4) 106 no . . .
Rh(1) H(5) Os(4) 108 no . . .
Os(5) H(6) Rh(1) 105 no . . .
Rh(2) H(7) Os(3) 107 no . . .
Rh(3) H(8) Os(3) 107 no . . .
Os(7) H(9) Os(6) 106 no . . .
Rh(4) H(10) Os(6) 105 no . . .
Os(7) H(11) Rh(4) 107 no . . .
Os(10) H(12) Os(9) 106 no . . .
Rh(4) H(13) Os(9) 109 no . . .
Os(10) H(14) Rh(4) 106 no . . .
Rh(5) H(15) Os(8) 107 no . . .
Rh(6) H(16) Os(8) 107 no . . .

loop_
_geom_bond_atom_site_label_1
_geom_bond_atom_site_label_2
_geom_bond_distance
_geom_bond_publ_flag
_geom_bond_site_symmetry_1
_geom_bond_site_symmetry_2
Os(1) Os(2) 2.882(3) yes . .
Os(1) Rh(1) 2.869(4) yes . .
Os(1) Rh(2) 2.691(4) yes . .
Os(1) C(1) 1.90(6) yes . .
Os(1) C(2) 1.82(5) yes . .
Os(1) C(3) 1.87(5) yes . .
Os(1) H(1) 1.85 no . .
Os(1) H(2) 1.90 no . .
Os(2) Rh(1) 2.996(4) yes . .
Os(2) Rh(2) 2.718(4) yes . .
Os(2) C(4) 1.89(5) yes . .
Os(2) C(5) 1.84(5) yes . .
Os(2) C(6) 1.86(5) yes . .
Os(2) H(1) 1.76 no . .
Os(2) H(3) 1.94 no . .
Os(3) Rh(2) 2.930(4) yes . .
Os(3) Rh(3) 2.918(4) yes . .
Os(3) Cl(1) 2.47(1) yes . .
Os(3) C(7) 1.94(4) yes . .
Os(3) C(8) 1.83(5) yes . .
Os(3) C(9) 1.87(5) yes . .
Os(3) H(7) 1.86) no . .
Os(3) H(8) 1.86 no . .
Os(4) Os(5) 2.855(3) yes . .
Os(4) Rh(1) 2.947(4) yes . .
Os(4) Rh(3) 2.709(4) yes . .
Os(4) C(10) 1.81(4) yes . .
Os(4) C(11) 1.85(4) yes . .
Os(4) C(12) 1.94(7) yes . .
Os(4) H(4) 1.76 no . .
Os(4) H(5) 1.91 no . .
Os(5) Rh(1) 2.798(4) yes . .
Os(5) Rh(3) 2.703(4) yes . .
Os(5) C(13) 1.83(5) yes . .
Os(5) C(14) 1.60(6) yes . .
Os(5) C(15) 1.91(5) yes . .
Os(5) H(4) 1.83 no . .
Os(5) H(6) 1.86 no . .
Os(6) Os(7) 2.865(3) yes . .
Os(6) Rh(4) 2.796(4) yes . .
Os(6) Rh(5) 2.688(4) yes . .
Os(6) C(19) 1.88(6) yes . .
Os(6) C(20) 1.80(5) yes . .
Os(6) C(21) 1.83(6) yes . .
Os(6) H(9) 1.82 no . .
Os(6) H(10) 1.86 no . .
Os(7) Rh(4) 2.940(4) yes . .
Os(7) Rh(5) 2.688(4) yes . .
Os(7) C(22) 1.91(5) yes . .
Os(7) C(23) 1.82(5) yes . .
Os(7) C(24) 1.80(5) yes . .
Os(7) H(9) 1.76 no . .
Os(7) H(11) 1.92 no . .
Os(8) Rh(5) 2.923(4) yes . .
Os(8) Rh(6) 2.935(4) yes . .
Os(8) Cl(2) 2.48(1) yes . .
Os(8) C(25) 1.96(6) yes . .
Os(8) C(26) 1.72(7) yes . .
Os(8) C(27) 1.91(5) yes . .
Os(8) H(15) 1.87 no . .
Os(8) H(16) 1.89 no . .
Os(9) Os(10) 2.888(3) yes . .
Os(9) Rh(4) 3.004(4) yes . .
Os(9) Rh(6) 2.710(4) yes . .
Os(9) C(28) 1.83(6) yes . .
Os(9) C(29) 1.95(6) yes . .
Os(9) C(30) 1.92(6) yes . .
Os(9) H(12) 1.77 no . .
Os(9) H(13) 1.94 no . .
Os(10) Rh(4) 2.873(4) yes . .
Os(10) Rh(6) 2.696(4) yes . .
Os(10) C(31) 1.68(6) yes . .
Os(10) C(32) 1.93(6) yes . .
Os(10) C(33) 1.81(5) yes . .
Os(10) H(12) 1.84 no . .
Os(10) H(14) 1.90) no . .
Rh(1) Rh(2) 2.993(5) yes . .
Rh(1) Rh(3) 2.967(5) yes . .
Rh(1) C(16) 1.81(6) yes . .
Rh(1) H(2) 1.69 no . .
Rh(1) H(3) 1.75 no . .
Rh(1) H(5) 1.74 no . .
Rh(1) H(6) 1.67) no . .
Rh(2) Cl(1) 2.57(1) yes . .
Rh(2) C(17) 1.81(6) yes . .
Rh(2) H(7) 1.77 no . .
Rh(3) Cl(1) 2.57(1) yes . .
Rh(3) C(18) 1.74(5) yes . .
Rh(3) H(8) 1.77 no . .
Rh(4) Rh(5) 2.956(5) yes . .
Rh(4) Rh(6) 2.994(5) yes . .
Rh(4) C(34) 1.76(6) yes . .
Rh(4) H(10) 1.67 no . .
Rh(4) H(11) 1.73 no . .
Rh(4) H(13) 1.75 no . .
Rh(4) H(14) 1.69 no . .
Rh(5) Cl(2) 2.59(1) yes . .
Rh(5) C(35) 1.85(5) yes . .
Rh(5) H(15) 1.76 no . .
Rh(6) Cl(2) 2.58(1) yes . .
Rh(6) C(36) 1.68(6) yes . .
Rh(6) H(16) 1.76 no . .
Cl(3) C(37) 1.80(6) yes . .
Cl(4) C(37) 1.80(3) yes . .
O(1) C(1) 1.16(7) yes . .
O(2) C(2) 1.19(6) yes . .
O(3) C(3) 1.16(6) yes . .
O(4) C(4) 1.13(7) yes . .
O(5) C(5) 1.20(6) yes . .
O(6) C(6) 1.19(6) yes . .
O(7) C(7) 1.15(6) yes . .
O(8) C(8) 1.11(6) yes . .
O(9) C(9) 1.18(6) yes . .
O(10) C(10) 1.21(6) yes . .
O(11) C(11) 1.18(6) yes . .
O(12) C(12) 1.09(9) yes . .
O(13) C(13) 1.17(6) yes . .
O(14) C(14) 1.33(7) yes . .
O(15) C(15) 1.13(6) yes . .
O(16) C(16) 1.20(7) yes . .
O(17) C(17) 1.15(7) yes . .
O(18) C(18) 1.18(6) yes . .
O(19) C(19) 1.19(7) yes . .
O(20) C(20) 1.22(6) yes . .
O(21) C(21) 1.16(7) yes . .
O(22) C(22) 1.16(7) yes . .
O(23) C(23) 1.25(6) yes . .
O(24) C(24) 1.17(6) yes . .
O(25) C(25) 1.11(8) yes . .
O(26) C(26) 1.29(8) yes . .
O(27) C(27) 1.16(6) yes . .
O(28) C(28) 1.20(7) yes . .
O(29) C(29) 1.08(7) yes . .
O(30) C(30) 1.10(8) yes . .
O(31) C(31) 1.37(7) yes . .
O(32) C(32) 1.16(8) yes . .
O(33) C(33) 1.26(7) yes . .
O(34) C(34) 1.20(7) yes . .
O(35) C(35) 1.11(6) yes . .
O(36) C(36) 1.28(7) yes . .
C(37) H(17) 0.95 no . .
C(37) H(18) 0.95 no . .
